data_7201163
loop_
_publ_author_name
'Nauha, Elisa'
'Saxell, Heidi'
'Nissinen, Maija'
'Kolehmainen, Erkki'
'Sch\"afer, Ansgar'
'Schlecker, Rainer'

_publ_section_title
;
 Polymorphism and versatile solvate formation of thiophanate-methyl
;
_journal_issue 11
_journal_name_full CrystEngComm
_journal_page_first 2536
_journal_paper_doi 10.1039/b905511h
_journal_volume 11
_journal_year 2009
_chemical_formula_moiety 'C12 H14 N4 O4 S2, C1 H1 Cl3'
_chemical_formula_sum 'C13 H15 Cl3 N4 O4 S2'
_chemical_formula_weight 461.76
_chemical_name_common 'thiophanate-methyl, chloroform'
_chemical_name_systematic
;
?
;
_space_group_IT_number 2
_symmetry_cell_setting triclinic
_symmetry_space_group_name_Hall '-P 1'
_symmetry_space_group_name_H-M 'P -1'
_atom_sites_solution_hydrogens geom
_atom_sites_solution_primary direct
_atom_sites_solution_secondary difmap
_audit_creation_method SHELXL-97
_cell_angle_alpha 63.51(3)
_cell_angle_beta 77.34(3)
_cell_angle_gamma 74.82(3)
_cell_formula_units_Z 4
_cell_length_a 10.626(2)
_cell_length_b 14.706(3)
_cell_length_c 14.739(3)
_cell_measurement_temperature 173(2)
_cell_volume 1975.4(9)
_computing_cell_refinement Denzo
_computing_data_collection 'Collect (Bruker AXS, 2004)'
_computing_data_reduction Denzo
_computing_structure_refinement 'SHELXL-97 (Sheldrick, 1997)'
_computing_structure_solution 'SHELXS-97 (Sheldrick, 1990)'
_diffrn_ambient_temperature 173(2)
_diffrn_measured_fraction_theta_full 0.968
_diffrn_measured_fraction_theta_max 0.968
_diffrn_measurement_device_type 'Nonius Kappa CCD Apex II detector'
_diffrn_measurement_method 'psi and omega scan'
_diffrn_radiation_monochromator graphite
_diffrn_radiation_source 'fine-focus sealed tube'
_diffrn_radiation_type CuK\a
_diffrn_radiation_wavelength 1.54178
_diffrn_reflns_av_R_equivalents 0.0679
_diffrn_reflns_av_sigmaI/netI 0.0555
_diffrn_reflns_limit_h_max 12
_diffrn_reflns_limit_h_min -12
_diffrn_reflns_limit_k_max 16
_diffrn_reflns_limit_k_min -17
_diffrn_reflns_limit_l_max 17
_diffrn_reflns_limit_l_min -16
_diffrn_reflns_number 10630
_diffrn_reflns_theta_full 67.04
_diffrn_reflns_theta_max 67.04
_diffrn_reflns_theta_min 3.37
_exptl_absorpt_coefficient_mu 6.428
_exptl_absorpt_correction_T_max 0.4456
_exptl_absorpt_correction_T_min 0.2964
_exptl_absorpt_correction_type empirical
_exptl_absorpt_process_details
;
Denzo (Otwinowski, Borek, Majewski & Minor,2003)
;
_exptl_crystal_colour colorless
_exptl_crystal_density_diffrn 1.552
_exptl_crystal_density_method 'not measured'
_exptl_crystal_description block
_exptl_crystal_F_000 944
_exptl_crystal_size_max 0.25
_exptl_crystal_size_mid 0.20
_exptl_crystal_size_min 0.15
_refine_diff_density_max 0.625
_refine_diff_density_min -0.930
_refine_diff_density_rms 0.084
_refine_ls_extinction_method none
_refine_ls_goodness_of_fit_ref 1.027
_refine_ls_hydrogen_treatment mixed
_refine_ls_matrix_type full
_refine_ls_number_parameters 497
_refine_ls_number_reflns 6828
_refine_ls_number_restraints 8
_refine_ls_restrained_S_all 1.026
_refine_ls_R_factor_all 0.0716
_refine_ls_R_factor_gt 0.0557
_refine_ls_shift/su_max 0.001
_refine_ls_shift/su_mean 0.000
_refine_ls_structure_factor_coef Fsqd
_refine_ls_weighting_details 'calc w=1/[\s^2^(Fo^2^)+(0.0649P)^2^+3.3649P] where P=(Fo^2^+2Fc^2^)/3'
_refine_ls_weighting_scheme calc
_refine_ls_wR_factor_gt 0.1358
_refine_ls_wR_factor_ref 0.1479
_reflns_number_gt 5393
_reflns_number_total 6828
_reflns_threshold_expression >2sigma(I)
_cod_data_source_file b905511h.txt
_cod_data_source_block TM_chloroform
_cod_original_cell_volume 1975.6(7)
_cod_original_sg_symbol_H-M p-1
_cod_database_code 7201163

loop_
_symmetry_equiv_pos_as_xyz
'x, y, z'
'-x, -y, -z'

loop_
_atom_site_label
_atom_site_type_symbol
_atom_site_fract_x
_atom_site_fract_y
_atom_site_fract_z
_atom_site_U_iso_or_equiv
_atom_site_adp_type
_atom_site_occupancy
_atom_site_symmetry_multiplicity
_atom_site_calc_flag
_atom_site_refinement_flags
_atom_site_disorder_assembly
_atom_site_disorder_group
S1 S 0.93464(9) 0.65758(7) -0.11013(8) 0.0402(3) Uani 1 1 d . . .
S2 S 0.27149(8) 0.87650(8) -0.01131(7) 0.0316(2) Uani 1 1 d . . .
S3 S 0.52375(9) 0.83994(7) 0.52833(7) 0.0342(2) Uani 1 1 d . . .
S4 S 1.07701(8) 0.74419(7) 0.28580(6) 0.0297(2) Uani 1 1 d . . .
O1 O 0.5919(3) 0.5806(2) 0.1424(2) 0.0384(6) Uani 1 1 d . . .
O2 O 0.7380(3) 0.4347(2) 0.2113(2) 0.0404(7) Uani 1 1 d . . .
O3 O 0.5687(2) 0.7561(2) 0.21950(18) 0.0304(5) Uani 1 1 d . . .
O4 O 0.3923(2) 0.6976(2) 0.32686(18) 0.0328(6) Uani 1 1 d . . .
O5 O 0.8340(3) 0.9838(2) 0.2691(2) 0.0414(7) Uani 1 1 d . . .
O6 O 0.7278(3) 1.12662(19) 0.2941(2) 0.0392(7) Uani 1 1 d . . .
O7 O 0.7875(2) 0.8409(2) 0.05628(18) 0.0318(6) Uani 1 1 d . . .
O8 O 0.9482(2) 0.92411(19) -0.05093(17) 0.0280(5) Uani 1 1 d . . .
N1 N 0.7975(3) 0.5498(2) 0.0587(2) 0.0311(7) Uani 1 1 d D . .
H1N H 0.871(3) 0.501(3) 0.069(3) 0.037 Uiso 1 1 d D . .
N2 N 0.6812(3) 0.7052(2) -0.0430(2) 0.0276(6) Uani 1 1 d D . .
H2N H 0.616(3) 0.683(3) 0.007(2) 0.033 Uiso 1 1 d D . .
N3 N 0.5189(3) 0.8456(2) 0.0216(2) 0.0232(6) Uani 1 1 d D . .
H3N H 0.577(3) 0.821(3) 0.067(2) 0.028 Uiso 1 1 d D . .
N4 N 0.3665(3) 0.7925(2) 0.1651(2) 0.0261(6) Uani 1 1 d D . .
H4N H 0.282(2) 0.787(3) 0.190(3) 0.031 Uiso 1 1 d D . .
N5 N 0.6534(3) 0.9815(2) 0.3888(2) 0.0291(7) Uani 1 1 d D . .
H5N H 0.596(3) 1.025(3) 0.413(3) 0.035 Uiso 1 1 d D . .
N6 N 0.7394(3) 0.8177(2) 0.3979(2) 0.0277(6) Uani 1 1 d D . .
H6N H 0.794(3) 0.851(3) 0.344(2) 0.033 Uiso 1 1 d D . .
N7 N 0.8426(3) 0.7430(2) 0.2509(2) 0.0222(6) Uani 1 1 d D . .
H7N H 0.782(3) 0.764(3) 0.209(2) 0.027 Uiso 1 1 d D . .
N8 N 0.9744(3) 0.8396(2) 0.1118(2) 0.0258(6) Uani 1 1 d D . .
H8N H 1.055(2) 0.856(3) 0.086(3) 0.031 Uiso 1 1 d D . .
C1 C 0.6416(5) 0.4001(4) 0.2996(3) 0.0574(13) Uani 1 1 d . . .
H1A H 0.6130 0.4520 0.3281 0.086 Uiso 1 1 calc R . .
H1B H 0.6808 0.3343 0.3511 0.086 Uiso 1 1 calc R . .
H1C H 0.5658 0.3907 0.2791 0.086 Uiso 1 1 calc R . .
C2 C 0.6990(4) 0.5264(3) 0.1381(3) 0.0301(8) Uani 1 1 d . . .
C3 C 0.7965(4) 0.6403(3) -0.0305(3) 0.0285(8) Uani 1 1 d . . .
C4 C 0.6494(3) 0.8071(3) -0.1185(3) 0.0251(7) Uani 1 1 d . . .
C5 C 0.6926(4) 0.8374(3) -0.2221(3) 0.0318(8) Uani 1 1 d . . .
H5 H 0.7485 0.7889 -0.2463 0.038 Uiso 1 1 calc R . .
C6 C 0.6540(4) 0.9383(3) -0.2894(3) 0.0352(9) Uani 1 1 d . . .
H6 H 0.6839 0.9590 -0.3601 0.042 Uiso 1 1 calc R . .
C7 C 0.5719(4) 1.0102(3) -0.2554(3) 0.0320(8) Uani 1 1 d . . .
H7 H 0.5476 1.0799 -0.3024 0.038 Uiso 1 1 calc R . .
C8 C 0.5258(3) 0.9802(3) -0.1531(3) 0.0289(8) Uani 1 1 d . . .
H8 H 0.4681 1.0287 -0.1296 0.035 Uiso 1 1 calc R . .
C9 C 0.5639(3) 0.8790(3) -0.0846(2) 0.0241(7) Uani 1 1 d . . .
C10 C 0.3943(3) 0.8375(3) 0.0597(3) 0.0238(7) Uani 1 1 d . . .
C11 C 0.4551(3) 0.7492(3) 0.2360(3) 0.0253(7) Uani 1 1 d . . .
C12 C 0.4692(4) 0.6506(3) 0.4111(3) 0.0358(9) Uani 1 1 d . . .
H12A H 0.5538 0.6126 0.3926 0.054 Uiso 1 1 calc R . .
H12B H 0.4220 0.6026 0.4708 0.054 Uiso 1 1 calc R . .
H12C H 0.4840 0.7044 0.4274 0.054 Uiso 1 1 calc R . .
C13 C 0.8257(5) 1.1823(3) 0.2199(4) 0.0486(12) Uani 1 1 d . . .
H13A H 0.9113 1.1531 0.2459 0.073 Uiso 1 1 calc R . .
H13B H 0.8012 1.2555 0.2080 0.073 Uiso 1 1 calc R . .
H13C H 0.8308 1.1761 0.1557 0.073 Uiso 1 1 calc R . .
C14 C 0.7470(4) 1.0276(3) 0.3122(3) 0.0318(8) Uani 1 1 d . . .
C15 C 0.6456(3) 0.8780(3) 0.4355(3) 0.0275(7) Uani 1 1 d . . .
C16 C 0.7626(3) 0.7089(3) 0.4303(3) 0.0259(7) Uani 1 1 d . . .
C17 C 0.7419(4) 0.6391(3) 0.5306(3) 0.0310(8) Uani 1 1 d . . .
H17 H 0.7058 0.6635 0.5824 0.037 Uiso 1 1 calc R . .
C18 C 0.7734(4) 0.5342(3) 0.5559(3) 0.0379(9) Uani 1 1 d . . .
H18 H 0.7592 0.4867 0.6250 0.046 Uiso 1 1 calc R . .
C19 C 0.8257(4) 0.4980(3) 0.4810(3) 0.0396(9) Uani 1 1 d . . .
H19 H 0.8457 0.4258 0.4985 0.048 Uiso 1 1 calc R . .
C20 C 0.8486(4) 0.5668(3) 0.3811(3) 0.0315(8) Uani 1 1 d . . .
H20 H 0.8856 0.5419 0.3298 0.038 Uiso 1 1 calc R . .
C21 C 0.8181(3) 0.6720(3) 0.3551(2) 0.0237(7) Uani 1 1 d . . .
C22 C 0.9566(3) 0.7765(2) 0.2133(2) 0.0222(7) Uani 1 1 d . . .
C23 C 0.8927(3) 0.8664(3) 0.0391(2) 0.0239(7) Uani 1 1 d . . .
C24 C 0.8739(4) 0.9600(3) -0.1359(3) 0.0308(8) Uani 1 1 d . . .
H24A H 0.8665 0.9006 -0.1469 0.046 Uiso 1 1 calc R . .
H24B H 0.9189 1.0074 -0.1976 0.046 Uiso 1 1 calc R . .
H24C H 0.7859 0.9961 -0.1208 0.046 Uiso 1 1 calc R . .
C100 C 1.0276(5) 0.8000(4) 0.5096(4) 0.0518(12) Uani 1 1 d . . .
H100 H 1.0076 0.7836 0.4559 0.062 Uiso 1 1 calc R . .
Cl1 Cl 1.01536(16) 0.69349(12) 0.62759(11) 0.0754(4) Uani 1 1 d . . .
Cl2 Cl 0.91295(14) 0.90669(13) 0.51616(13) 0.0796(5) Uani 1 1 d . . .
Cl3 Cl 1.18657(13) 0.82687(12) 0.47752(11) 0.0735(4) Uani 1 1 d . . .
C200 C 0.7207(6) 0.4215(5) 0.8933(5) 0.0691(15) Uani 1 1 d . . .
H200 H 0.7040 0.3798 0.8605 0.083 Uiso 1 1 calc R . .
Cl4 Cl 0.88672(18) 0.39004(16) 0.9086(2) 0.1169(8) Uani 1 1 d . . .
Cl5 Cl 0.67381(18) 0.55446(13) 0.81453(11) 0.0836(5) Uani 1 1 d . . .
Cl6 Cl 0.62660(17) 0.39097(11) 1.01243(11) 0.0779(4) Uani 1 1 d . . .

loop_
_atom_site_aniso_label
_atom_site_aniso_U_11
_atom_site_aniso_U_22
_atom_site_aniso_U_33
_atom_site_aniso_U_23
_atom_site_aniso_U_13
_atom_site_aniso_U_12
S1 0.0293(5) 0.0323(5) 0.0418(6) -0.0068(4) 0.0076(4) -0.0034(4)
S2 0.0222(4) 0.0467(5) 0.0241(4) -0.0125(4) -0.0028(3) -0.0076(4)
S3 0.0323(5) 0.0305(5) 0.0356(5) -0.0145(4) 0.0117(4) -0.0105(4)
S4 0.0229(4) 0.0399(5) 0.0226(4) -0.0077(4) -0.0025(3) -0.0096(4)
O1 0.0376(16) 0.0339(14) 0.0301(14) -0.0076(11) 0.0033(11) -0.0012(12)
O2 0.0380(15) 0.0335(14) 0.0294(14) -0.0010(11) 0.0034(11) -0.0024(12)
O3 0.0218(13) 0.0395(14) 0.0269(13) -0.0087(11) -0.0031(10) -0.0097(11)
O4 0.0279(13) 0.0436(15) 0.0194(12) -0.0047(11) 0.0000(10) -0.0121(11)
O5 0.0440(16) 0.0265(13) 0.0425(16) -0.0136(12) 0.0190(13) -0.0095(12)
O6 0.0412(16) 0.0254(13) 0.0428(16) -0.0134(12) 0.0147(12) -0.0107(12)
O7 0.0238(13) 0.0430(15) 0.0250(13) -0.0072(11) -0.0007(10) -0.0145(11)
O8 0.0242(12) 0.0355(14) 0.0209(12) -0.0068(10) -0.0006(10) -0.0106(10)
N1 0.0303(17) 0.0221(15) 0.0307(16) -0.0063(13) 0.0006(13) -0.0003(13)
N2 0.0273(16) 0.0247(15) 0.0253(15) -0.0086(12) 0.0028(12) -0.0041(13)
N3 0.0186(14) 0.0263(15) 0.0230(14) -0.0086(12) -0.0028(11) -0.0038(12)
N4 0.0182(14) 0.0354(16) 0.0219(15) -0.0099(13) -0.0010(11) -0.0052(12)
N5 0.0278(16) 0.0255(15) 0.0298(16) -0.0127(13) 0.0059(13) -0.0036(12)
N6 0.0295(16) 0.0251(15) 0.0252(15) -0.0113(12) 0.0066(12) -0.0066(12)
N7 0.0172(14) 0.0241(14) 0.0218(14) -0.0067(12) -0.0003(11) -0.0049(11)
N8 0.0219(15) 0.0318(16) 0.0215(14) -0.0078(12) 0.0008(11) -0.0101(12)
C1 0.052(3) 0.051(3) 0.035(2) 0.005(2) 0.004(2) -0.003(2)
C2 0.035(2) 0.0252(18) 0.0276(19) -0.0101(15) -0.0030(15) -0.0039(16)
C3 0.033(2) 0.0228(17) 0.0299(19) -0.0118(15) -0.0002(15) -0.0061(15)
C4 0.0220(17) 0.0243(17) 0.0252(17) -0.0076(14) -0.0022(14) -0.0037(14)
C5 0.032(2) 0.037(2) 0.0254(18) -0.0159(16) 0.0010(15) -0.0034(16)
C6 0.039(2) 0.035(2) 0.0236(19) -0.0067(16) 0.0002(16) -0.0074(17)
C7 0.036(2) 0.0276(18) 0.0250(18) -0.0013(15) -0.0080(15) -0.0076(16)
C8 0.0247(18) 0.0302(19) 0.0305(19) -0.0110(15) -0.0036(15) -0.0057(15)
C9 0.0187(16) 0.0307(18) 0.0221(17) -0.0083(14) -0.0029(13) -0.0075(14)
C10 0.0237(18) 0.0246(17) 0.0246(17) -0.0126(14) -0.0014(14) -0.0037(14)
C11 0.0249(19) 0.0266(17) 0.0233(17) -0.0113(14) 0.0015(14) -0.0046(14)
C12 0.034(2) 0.045(2) 0.0222(18) -0.0049(16) -0.0088(15) -0.0101(17)
C13 0.055(3) 0.031(2) 0.052(3) -0.0169(19) 0.023(2) -0.021(2)
C14 0.031(2) 0.0259(19) 0.032(2) -0.0106(16) 0.0026(16) -0.0040(15)
C15 0.0294(19) 0.0269(18) 0.0252(18) -0.0094(14) -0.0024(15) -0.0069(15)
C16 0.0243(18) 0.0243(17) 0.0257(18) -0.0079(14) -0.0018(14) -0.0046(14)
C17 0.035(2) 0.0294(19) 0.0229(18) -0.0078(15) -0.0016(15) -0.0041(16)
C18 0.043(2) 0.0274(19) 0.027(2) -0.0006(16) 0.0004(17) -0.0036(17)
C19 0.048(2) 0.0222(19) 0.037(2) -0.0057(16) -0.0030(18) -0.0025(17)
C20 0.035(2) 0.0267(19) 0.031(2) -0.0138(16) 0.0014(16) -0.0042(15)
C21 0.0205(17) 0.0256(17) 0.0236(17) -0.0086(14) -0.0023(13) -0.0054(14)
C22 0.0237(17) 0.0229(16) 0.0205(16) -0.0113(13) -0.0017(13) -0.0018(13)
C23 0.0224(18) 0.0242(17) 0.0226(17) -0.0092(14) 0.0021(13) -0.0050(14)
C24 0.031(2) 0.036(2) 0.0217(17) -0.0071(15) -0.0010(14) -0.0120(16)
C100 0.048(3) 0.069(3) 0.047(3) -0.037(2) -0.005(2) 0.001(2)
Cl1 0.0864(10) 0.0723(9) 0.0664(9) -0.0284(7) 0.0040(7) -0.0246(8)
Cl2 0.0521(8) 0.0897(10) 0.1004(11) -0.0569(9) -0.0198(7) 0.0225(7)
Cl3 0.0438(7) 0.0781(9) 0.0747(9) -0.0226(7) 0.0092(6) -0.0028(6)
C200 0.086(4) 0.073(4) 0.076(4) -0.052(3) -0.017(3) -0.014(3)
Cl4 0.0765(11) 0.1057(14) 0.222(3) -0.1238(17) -0.0275(13) 0.0087(10)
Cl5 0.1094(12) 0.0888(11) 0.0558(8) -0.0145(7) -0.0223(8) -0.0416(9)
Cl6 0.1071(12) 0.0641(8) 0.0601(8) -0.0223(7) -0.0204(8) -0.0096(8)

loop_
_atom_type_symbol
_atom_type_description
_atom_type_scat_dispersion_real
_atom_type_scat_dispersion_imag
_atom_type_scat_source
C C 0.0181 0.0091 'International Tables Vol C Tables 4.2.6.8 and 6.1.1.4'
H H 0.0000 0.0000 'International Tables Vol C Tables 4.2.6.8 and 6.1.1.4'
N N 0.0311 0.0180 'International Tables Vol C Tables 4.2.6.8 and 6.1.1.4'
O O 0.0492 0.0322 'International Tables Vol C Tables 4.2.6.8 and 6.1.1.4'
S S 0.3331 0.5567 'International Tables Vol C Tables 4.2.6.8 and 6.1.1.4'
Cl Cl 0.3639 0.7018 'International Tables Vol C Tables 4.2.6.8 and 6.1.1.4'

loop_
_geom_angle_atom_site_label_1
_geom_angle_atom_site_label_2
_geom_angle_atom_site_label_3
_geom_angle
_geom_angle_site_symmetry_1
_geom_angle_site_symmetry_3
_geom_angle_publ_flag
C2 O2 C1 115.3(3) . . ?
C11 O4 C12 115.5(3) . . ?
C14 O6 C13 114.9(3) . . ?
C23 O8 C24 115.8(3) . . ?
C2 N1 C3 127.2(3) . . ?
C2 N1 H1N 114(3) . . ?
C3 N1 H1N 119(3) . . ?
C3 N2 C4 129.4(3) . . ?
C3 N2 H2N 115(3) . . ?
C4 N2 H2N 115(3) . . ?
C10 N3 C9 123.0(3) . . ?
C10 N3 H3N 117(2) . . ?
C9 N3 H3N 120(2) . . ?
C11 N4 C10 127.2(3) . . ?
C11 N4 H4N 116(3) . . ?
C10 N4 H4N 116(3) . . ?
C14 N5 C15 127.5(3) . . ?
C14 N5 H5N 114(3) . . ?
C15 N5 H5N 119(3) . . ?
C15 N6 C16 129.1(3) . . ?
C15 N6 H6N 116(3) . . ?
C16 N6 H6N 115(3) . . ?
C22 N7 C21 121.8(3) . . ?
C22 N7 H7N 118(3) . . ?
C21 N7 H7N 120(3) . . ?
C22 N8 C23 127.4(3) . . ?
C22 N8 H8N 117(3) . . ?
C23 N8 H8N 114(3) . . ?
O2 C1 H1A 109.5 . . ?
O2 C1 H1B 109.5 . . ?
H1A C1 H1B 109.5 . . ?
O2 C1 H1C 109.5 . . ?
H1A C1 H1C 109.5 . . ?
H1B C1 H1C 109.5 . . ?
O1 C2 O2 124.3(3) . . ?
O1 C2 N1 125.9(3) . . ?
O2 C2 N1 109.7(3) . . ?
N2 C3 N1 114.8(3) . . ?
N2 C3 S1 126.5(3) . . ?
N1 C3 S1 118.6(3) . . ?
C5 C4 C9 119.3(3) . . ?
C5 C4 N2 124.3(3) . . ?
C9 C4 N2 116.3(3) . . ?
C6 C5 C4 119.7(3) . . ?
C6 C5 H5 120.2 . . ?
C4 C5 H5 120.2 . . ?
C5 C6 C7 121.0(3) . . ?
C5 C6 H6 119.5 . . ?
C7 C6 H6 119.5 . . ?
C8 C7 C6 119.8(3) . . ?
C8 C7 H7 120.1 . . ?
C6 C7 H7 120.1 . . ?
C7 C8 C9 119.8(3) . . ?
C7 C8 H8 120.1 . . ?
C9 C8 H8 120.1 . . ?
C8 C9 C4 120.5(3) . . ?
C8 C9 N3 121.2(3) . . ?
C4 C9 N3 118.3(3) . . ?
N3 C10 N4 117.2(3) . . ?
N3 C10 S2 124.3(3) . . ?
N4 C10 S2 118.6(3) . . ?
O3 C11 O4 125.6(3) . . ?
O3 C11 N4 126.4(3) . . ?
O4 C11 N4 108.0(3) . . ?
O4 C12 H12A 109.5 . . ?
O4 C12 H12B 109.5 . . ?
H12A C12 H12B 109.5 . . ?
O4 C12 H12C 109.5 . . ?
H12A C12 H12C 109.5 . . ?
H12B C12 H12C 109.5 . . ?
O6 C13 H13A 109.5 . . ?
O6 C13 H13B 109.5 . . ?
H13A C13 H13B 109.5 . . ?
O6 C13 H13C 109.5 . . ?
H13A C13 H13C 109.5 . . ?
H13B C13 H13C 109.5 . . ?
O5 C14 O6 125.4(3) . . ?
O5 C14 N5 125.1(3) . . ?
O6 C14 N5 109.4(3) . . ?
N6 C15 N5 114.5(3) . . ?
N6 C15 S3 126.7(3) . . ?
N5 C15 S3 118.8(3) . . ?
C17 C16 C21 119.2(3) . . ?
C17 C16 N6 124.3(3) . . ?
C21 C16 N6 116.3(3) . . ?
C18 C17 C16 120.4(3) . . ?
C18 C17 H17 119.8 . . ?
C16 C17 H17 119.8 . . ?
C17 C18 C19 120.2(4) . . ?
C17 C18 H18 119.9 . . ?
C19 C18 H18 119.9 . . ?
C20 C19 C18 119.9(4) . . ?
C20 C19 H19 120.0 . . ?
C18 C19 H19 120.0 . . ?
C19 C20 C21 120.3(3) . . ?
C19 C20 H20 119.9 . . ?
C21 C20 H20 119.9 . . ?
C20 C21 C16 119.9(3) . . ?
C20 C21 N7 119.9(3) . . ?
C16 C21 N7 120.2(3) . . ?
N7 C22 N8 118.0(3) . . ?
N7 C22 S4 122.7(3) . . ?
N8 C22 S4 119.3(3) . . ?
O7 C23 O8 126.2(3) . . ?
O7 C23 N8 124.9(3) . . ?
O8 C23 N8 108.8(3) . . ?
O8 C24 H24A 109.5 . . ?
O8 C24 H24B 109.5 . . ?
H24A C24 H24B 109.5 . . ?
O8 C24 H24C 109.5 . . ?
H24A C24 H24C 109.5 . . ?
H24B C24 H24C 109.5 . . ?
Cl2 C100 Cl3 110.5(3) . . ?
Cl2 C100 Cl1 109.2(2) . . ?
Cl3 C100 Cl1 110.4(3) . . ?
Cl2 C100 H100 108.9 . . ?
Cl3 C100 H100 108.9 . . ?
Cl1 C100 H100 108.9 . . ?
Cl4 C200 Cl6 109.7(3) . . ?
Cl4 C200 Cl5 111.3(3) . . ?
Cl6 C200 Cl5 109.7(3) . . ?
Cl4 C200 H200 108.7 . . ?
Cl6 C200 H200 108.7 . . ?
Cl5 C200 H200 108.7 . . ?

loop_
_geom_bond_atom_site_label_1
_geom_bond_atom_site_label_2
_geom_bond_distance
_geom_bond_site_symmetry_2
_geom_bond_publ_flag
S1 C3 1.664(4) . ?
S2 C10 1.673(3) . ?
S3 C15 1.668(4) . ?
S4 C22 1.684(3) . ?
O1 C2 1.214(4) . ?
O2 C2 1.326(4) . ?
O2 C1 1.449(5) . ?
O3 C11 1.201(4) . ?
O4 C11 1.335(4) . ?
O4 C12 1.439(4) . ?
O5 C14 1.211(4) . ?
O6 C14 1.325(4) . ?
O6 C13 1.449(5) . ?
O7 C23 1.210(4) . ?
O8 C23 1.320(4) . ?
O8 C24 1.449(4) . ?
N1 C2 1.370(5) . ?
N1 C3 1.393(5) . ?
N1 H1N 0.897(19) . ?
N2 C3 1.332(5) . ?
N2 C4 1.418(4) . ?
N2 H2N 0.898(19) . ?
N3 C10 1.335(4) . ?
N3 C9 1.425(4) . ?
N3 H3N 0.896(19) . ?
N4 C11 1.380(4) . ?
N4 C10 1.387(4) . ?
N4 H4N 0.900(19) . ?
N5 C14 1.379(5) . ?
N5 C15 1.379(5) . ?
N5 H5N 0.903(19) . ?
N6 C15 1.349(5) . ?
N6 C16 1.419(4) . ?
N6 H6N 0.903(19) . ?
N7 C22 1.339(4) . ?
N7 C21 1.433(4) . ?
N7 H7N 0.885(19) . ?
N8 C22 1.365(4) . ?
N8 C23 1.382(4) . ?
N8 H8N 0.904(19) . ?
C1 H1A 0.9800 . ?
C1 H1B 0.9800 . ?
C1 H1C 0.9800 . ?
C4 C5 1.391(5) . ?
C4 C9 1.400(5) . ?
C5 C6 1.379(5) . ?
C5 H5 0.9500 . ?
C6 C7 1.388(5) . ?
C6 H6 0.9500 . ?
C7 C8 1.380(5) . ?
C7 H7 0.9500 . ?
C8 C9 1.386(5) . ?
C8 H8 0.9500 . ?
C12 H12A 0.9800 . ?
C12 H12B 0.9800 . ?
C12 H12C 0.9800 . ?
C13 H13A 0.9800 . ?
C13 H13B 0.9800 . ?
C13 H13C 0.9800 . ?
C16 C17 1.381(5) . ?
C16 C21 1.398(5) . ?
C17 C18 1.379(5) . ?
C17 H17 0.9500 . ?
C18 C19 1.382(6) . ?
C18 H18 0.9500 . ?
C19 C20 1.376(5) . ?
C19 H19 0.9500 . ?
C20 C21 1.381(5) . ?
C20 H20 0.9500 . ?
C24 H24A 0.9800 . ?
C24 H24B 0.9800 . ?
C24 H24C 0.9800 . ?
C100 Cl2 1.742(5) . ?
C100 Cl3 1.751(5) . ?
C100 Cl1 1.753(5) . ?
C100 H100 1.0000 . ?
C200 Cl4 1.741(6) . ?
C200 Cl6 1.746(6) . ?
C200 Cl5 1.771(6) . ?
C200 H200 1.0000 . ?

loop_
_geom_hbond_atom_site_label_D
_geom_hbond_atom_site_label_H
_geom_hbond_atom_site_label_A
_geom_hbond_distance_DH
_geom_hbond_distance_HA
_geom_hbond_distance_DA
_geom_hbond_angle_DHA
_geom_hbond_site_symmetry_A
N1 H1N S1 0.897(19) 2.62(2) 3.509(3) 173(4) 2_765
N2 H2N O1 0.898(19) 1.90(3) 2.652(4) 140(4) .
N3 H3N O3 0.896(19) 2.01(3) 2.721(4) 136(3) .
N3 H3N O7 0.896(19) 2.30(3) 2.986(4) 134(3) .
N4 H4N S4 0.900(19) 2.39(2) 3.279(3) 168(4) 1_455
N5 H5N S3 0.903(19) 2.45(2) 3.346(3) 169(4) 2_676
N6 H6N O5 0.903(19) 1.88(3) 2.626(4) 139(3) .
N7 H7N O7 0.885(19) 2.02(3) 2.693(4) 132(3) .
N7 H7N O3 0.885(19) 2.27(3) 2.990(4) 138(3) .
N8 H8N S2 0.904(19) 2.45(2) 3.326(3) 164(3) 1_655

loop_
_geom_torsion_atom_site_label_1
_geom_torsion_atom_site_label_2
_geom_torsion_atom_site_label_3
_geom_torsion_atom_site_label_4
_geom_torsion
_geom_torsion_site_symmetry_1
_geom_torsion_site_symmetry_2
_geom_torsion_site_symmetry_3
_geom_torsion_site_symmetry_4
_geom_torsion_publ_flag
C1 O2 C2 O1 1.1(6) . . . . ?
C1 O2 C2 N1 -179.2(4) . . . . ?
C3 N1 C2 O1 2.0(6) . . . . ?
C3 N1 C2 O2 -177.6(3) . . . . ?
C4 N2 C3 N1 172.9(3) . . . . ?
C4 N2 C3 S1 -7.4(6) . . . . ?
C2 N1 C3 N2 -7.7(5) . . . . ?
C2 N1 C3 S1 172.6(3) . . . . ?
C3 N2 C4 C5 44.5(6) . . . . ?
C3 N2 C4 C9 -138.4(4) . . . . ?
C9 C4 C5 C6 1.9(5) . . . . ?
N2 C4 C5 C6 178.9(4) . . . . ?
C4 C5 C6 C7 -0.3(6) . . . . ?
C5 C6 C7 C8 -1.4(6) . . . . ?
C6 C7 C8 C9 1.4(6) . . . . ?
C7 C8 C9 C4 0.3(5) . . . . ?
C7 C8 C9 N3 179.5(3) . . . . ?
C5 C4 C9 C8 -1.9(5) . . . . ?
N2 C4 C9 C8 -179.2(3) . . . . ?
C5 C4 C9 N3 178.8(3) . . . . ?
N2 C4 C9 N3 1.6(5) . . . . ?
C10 N3 C9 C8 68.8(4) . . . . ?
C10 N3 C9 C4 -112.0(4) . . . . ?
C9 N3 C10 N4 172.4(3) . . . . ?
C9 N3 C10 S2 -6.8(5) . . . . ?
C11 N4 C10 N3 -4.1(5) . . . . ?
C11 N4 C10 S2 175.1(3) . . . . ?
C12 O4 C11 O3 2.4(5) . . . . ?
C12 O4 C11 N4 -177.6(3) . . . . ?
C10 N4 C11 O3 11.5(6) . . . . ?
C10 N4 C11 O4 -168.4(3) . . . . ?
C13 O6 C14 O5 -3.5(6) . . . . ?
C13 O6 C14 N5 175.7(4) . . . . ?
C15 N5 C14 O5 4.8(7) . . . . ?
C15 N5 C14 O6 -174.4(3) . . . . ?
C16 N6 C15 N5 177.5(3) . . . . ?
C16 N6 C15 S3 -3.8(6) . . . . ?
C14 N5 C15 N6 -2.1(5) . . . . ?
C14 N5 C15 S3 179.1(3) . . . . ?
C15 N6 C16 C17 -34.5(6) . . . . ?
C15 N6 C16 C21 149.9(4) . . . . ?
C21 C16 C17 C18 -1.2(6) . . . . ?
N6 C16 C17 C18 -176.7(4) . . . . ?
C16 C17 C18 C19 -0.2(6) . . . . ?
C17 C18 C19 C20 1.2(7) . . . . ?
C18 C19 C20 C21 -0.8(6) . . . . ?
C19 C20 C21 C16 -0.5(6) . . . . ?
C19 C20 C21 N7 179.9(3) . . . . ?
C17 C16 C21 C20 1.5(5) . . . . ?
N6 C16 C21 C20 177.4(3) . . . . ?
C17 C16 C21 N7 -178.9(3) . . . . ?
N6 C16 C21 N7 -3.0(5) . . . . ?
C22 N7 C21 C20 -90.7(4) . . . . ?
C22 N7 C21 C16 89.7(4) . . . . ?
C21 N7 C22 N8 176.5(3) . . . . ?
C21 N7 C22 S4 -3.7(4) . . . . ?
C23 N8 C22 N7 -6.7(5) . . . . ?
C23 N8 C22 S4 173.4(3) . . . . ?
C24 O8 C23 O7 0.4(5) . . . . ?
C24 O8 C23 N8 -179.3(3) . . . . ?
C22 N8 C23 O7 3.8(6) . . . . ?
C22 N8 C23 O8 -176.5(3) . . . . ?
